data_7131071
loop_
_publ_author_name
'Garhwal, Subhash'
'Panda, Jatin'
'Fridman, Natalia'
'Karton, Amir'
'de Ruiter, Graham'

_publ_section_title
;
 Formation of distinct iron hydrides <i>via</i> mechanistic divergence in
 directed C-H Bond activation of aryl ketones, esters and amides.
;
_journal_issue 4
_journal_name_full 'Chemical communications (Cambridge, England)'
_journal_page_first 426
_journal_page_last 429
_journal_paper_doi 10.1039/d2cc04394g
_journal_volume 59
_journal_year 2023
_chemical_formula_moiety 'C39 H57 F Fe N2 O P2'
_chemical_formula_sum 'C39 H57 F Fe N2 O P2'
_chemical_formula_weight 706.65
_chemical_name_common 'Graham185b (Subhash)'
_space_group_crystal_system monoclinic
_space_group_IT_number 14
_space_group_name_Hall '-P 2ybc'
_space_group_name_H-M_alt 'P 1 21/c 1'
_atom_sites_solution_hydrogens mixed
_audit_creation_method
;
Olex2 1.2
(compiled Dec 12 2016 15:38:10 for OlexSys, GUI svn.r5292)
;
_audit_update_record
;
2022-05-10 deposited with the CCDC.	2022-12-01 downloaded from the CCDC.
;
_cell_angle_alpha 90
_cell_angle_beta 110.244(6)
_cell_angle_gamma 90
_cell_formula_units_Z 4
_cell_length_a 12.662(3)
_cell_length_b 28.146(6)
_cell_length_c 11.750(3)
_cell_measurement_reflns_used 6074
_cell_measurement_temperature 100(2)
_cell_measurement_theta_max 24.211
_cell_measurement_theta_min 1.714
_cell_volume 3928.8(16)
_computing_cell_refinement 'APEX2 v2010.7-0 (Bruker AXS)'
_computing_data_collection 'Bruker Instrument Service v2010.7.0.0'
_computing_data_reduction 'SAINT V7.68A (Bruker AXS, 2009)'
_computing_molecular_graphics 'Olex2 (Dolomanov et al., 2009)'
_computing_publication_material 'Olex2 (Dolomanov et al., 2009)'
_computing_structure_refinement 'SHELXL-2018/3 (Sheldrick, 2018)'
_computing_structure_solution 'SHELXT 2014/4 (Sheldrick, 2014)'
_diffrn_ambient_temperature 100(2)
_diffrn_detector_area_resol_mean 95
_diffrn_measured_fraction_theta_full 0.980
_diffrn_measurement_device_type 'APEX2 (Bruker AXS)'
_diffrn_measurement_method '\f and \w scans'
_diffrn_radiation_type MoK\a
_diffrn_radiation_wavelength 0.71073
_diffrn_reflns_av_R_equivalents 0.0964
_diffrn_reflns_av_unetI/netI 0.1342
_diffrn_reflns_Laue_measured_fraction_full 0.980
_diffrn_reflns_Laue_measured_fraction_max 0.980
_diffrn_reflns_limit_h_max 14
_diffrn_reflns_limit_h_min -13
_diffrn_reflns_limit_k_max 30
_diffrn_reflns_limit_k_min -31
_diffrn_reflns_limit_l_max 13
_diffrn_reflns_limit_l_min -13
_diffrn_reflns_number 17259
_diffrn_reflns_point_group_measured_fraction_full 0.980
_diffrn_reflns_point_group_measured_fraction_max 0.980
_diffrn_reflns_theta_full 24.211
_diffrn_reflns_theta_max 24.211
_diffrn_reflns_theta_min 1.714
_exptl_absorpt_coefficient_mu 0.501
_exptl_absorpt_correction_T_max 0.936
_exptl_absorpt_correction_T_min 0.895
_exptl_absorpt_correction_type multi-scan
_exptl_absorpt_process_details 'SADABS V2008/1 (Bruker AXS)'
_exptl_crystal_colour 'dark brown'
_exptl_crystal_density_diffrn 1.195
_exptl_crystal_description needle
_exptl_crystal_F_000 1512
_exptl_crystal_size_max 0.180
_exptl_crystal_size_mid 0.120
_exptl_crystal_size_min 0.090
_refine_diff_density_max 0.501
_refine_diff_density_min -0.637
_refine_diff_density_rms 0.079
_refine_ls_extinction_method none
_refine_ls_goodness_of_fit_ref 0.985
_refine_ls_hydrogen_treatment mixed
_refine_ls_matrix_type full
_refine_ls_number_parameters 434
_refine_ls_number_reflns 6074
_refine_ls_number_restraints 439
_refine_ls_restrained_S_all 0.953
_refine_ls_R_factor_all 0.1386
_refine_ls_R_factor_gt 0.0592
_refine_ls_shift/su_max 0.000
_refine_ls_shift/su_mean 0.000
_refine_ls_structure_factor_coef Fsqd
_refine_ls_weighting_details 'w=1/[\s^2^(Fo^2^)+(0.0617P)^2^] where P=(Fo^2^+2Fc^2^)/3'
_refine_ls_weighting_scheme calc
_refine_ls_wR_factor_gt 0.1211
_refine_ls_wR_factor_ref 0.1532
_reflns_Friedel_coverage 0.000
_reflns_number_gt 3372
_reflns_number_total 6074
_reflns_threshold_expression 'I > 2\s(I)'
_cod_data_source_file d2cc04394g2.cif
_cod_data_source_block Graham185b
_cod_depositor_comments 'Adding full bibliography for 7131070--7131071.cif.'
_cod_original_cell_volume 3928.8(15)
_cod_original_sg_symbol_H-M 'P 21/c'
_cod_database_code 7131071
_shelx_shelxl_version_number 2016/6
_shelx_space_group_comment
;
The symmetry employed for this shelxl refinement is uniquely defined
by the following loop, which should always be used as a source of
symmetry information in preference to the above space-group names.
They are only intended as comments.
;
_shelx_estimated_absorpt_t_min 0.915
_shelx_estimated_absorpt_t_max 0.956

loop_
_space_group_symop_operation_xyz
'x, y, z'
'-x, y+1/2, -z+1/2'
'-x, -y, -z'
'x, -y-1/2, z-1/2'

loop_
_atom_site_label
_atom_site_type_symbol
_atom_site_fract_x
_atom_site_fract_y
_atom_site_fract_z
_atom_site_U_iso_or_equiv
_atom_site_adp_type
_atom_site_occupancy
_atom_site_site_symmetry_order
_atom_site_calc_flag
_atom_site_refinement_flags_posn
_atom_site_refinement_flags_adp
_atom_site_refinement_flags_occupancy
_atom_site_disorder_assembly
_atom_site_disorder_group
Fe1 Fe 0.29095(6) 0.39443(3) 0.52733(6) 0.0277(2) Uani 1 1 d . U . . .
H H 0.290(5) 0.3500(18) 0.598(4) 0.068(17) Uiso 1 1 d . . . . .
P1 P 0.26859(12) 0.34896(5) 0.36683(11) 0.0264(4) Uani 1 1 d . U . . .
P2 P 0.37224(12) 0.43394(5) 0.69733(11) 0.0279(4) Uani 1 1 d . U . . .
F1 F -0.0760(3) 0.33119(13) 0.6203(3) 0.0697(11) Uani 1 1 d . U . . .
O1 O 0.2255(3) 0.45335(13) 0.4245(3) 0.0382(9) Uani 1 1 d . U . . .
N1 N 0.4855(3) 0.36158(14) 0.4702(3) 0.0243(10) Uani 1 1 d . U . . .
N2 N 0.5360(4) 0.40248(14) 0.6305(3) 0.0256(10) Uani 1 1 d . U . . .
C1 C 0.4400(4) 0.39007(18) 0.5354(4) 0.0266(12) Uani 1 1 d . U . . .
C2 C 0.4142(4) 0.33385(17) 0.3773(4) 0.0242(12) Uani 1 1 d . U . . .
C3 C 0.4627(5) 0.30317(18) 0.3229(4) 0.0293(13) Uani 1 1 d . U . . .
H3 H 0.4162 0.2839 0.2587 0.035 Uiso 1 1 calc R U . . .
C4 C 0.5838(5) 0.29852(17) 0.3591(4) 0.0282(12) Uani 1 1 d . U . . .
C5 C 0.6501(4) 0.32388(16) 0.4576(4) 0.0256(12) Uani 1 1 d . U . . .
H5 H 0.7296 0.3202 0.4847 0.031 Uiso 1 1 calc R U . . .
C6 C 0.6015(4) 0.35535(17) 0.5193(4) 0.0245(12) Uani 1 1 d . U . . .
C7 C 0.6353(4) 0.38149(17) 0.6260(4) 0.0231(12) Uani 1 1 d . U . . .
C8 C 0.7338(4) 0.38900(17) 0.7292(4) 0.0262(12) Uani 1 1 d . U . . .
H8 H 0.8048 0.3786 0.7282 0.031 Uiso 1 1 calc R U . . .
C9 C 0.7267(5) 0.41122(18) 0.8299(4) 0.0298(13) Uani 1 1 d . U . . .
C10 C 0.6194(5) 0.42745(18) 0.8306(4) 0.0304(13) Uani 1 1 d . U . . .
H10 H 0.6152 0.4415 0.9025 0.037 Uiso 1 1 calc R U . . .
C11 C 0.5236(4) 0.42351(17) 0.7320(4) 0.0273(12) Uani 1 1 d . U . . .
C12 C 0.6305(5) 0.2642(2) 0.2881(4) 0.0393(14) Uani 1 1 d . U . . .
C13 C 0.5955(6) 0.2813(2) 0.1567(5) 0.070(2) Uani 1 1 d . U . . .
H13A H 0.6196 0.2581 0.1085 0.105 Uiso 1 1 calc R U . . .
H13B H 0.6309 0.3120 0.1541 0.105 Uiso 1 1 calc R U . . .
H13C H 0.5134 0.2847 0.1232 0.105 Uiso 1 1 calc R U . . .
C14 C 0.5821(6) 0.2146(2) 0.2917(6) 0.065(2) Uani 1 1 d . U . . .
H14A H 0.5002 0.2153 0.2506 0.098 Uiso 1 1 calc R U . . .
H14B H 0.5994 0.2048 0.3763 0.098 Uiso 1 1 calc R U . . .
H14C H 0.6155 0.1920 0.2507 0.098 Uiso 1 1 calc R U . . .
C15 C 0.7586(5) 0.2608(3) 0.3412(6) 0.071(2) Uani 1 1 d . U . . .
H15A H 0.7850 0.2374 0.2952 0.107 Uiso 1 1 calc R U . . .
H15B H 0.7816 0.2508 0.4262 0.107 Uiso 1 1 calc R U . . .
H15C H 0.7915 0.2919 0.3363 0.107 Uiso 1 1 calc R U . . .
C16 C 0.8297(5) 0.4172(2) 0.9470(4) 0.0428(15) Uani 1 1 d . U . . .
C17 C 0.8441(5) 0.4701(2) 0.9792(5) 0.0607(19) Uani 1 1 d . U . . .
H17A H 0.8553 0.4878 0.9124 0.091 Uiso 1 1 calc R U . . .
H17B H 0.9097 0.4745 1.0531 0.091 Uiso 1 1 calc R U . . .
H17C H 0.7766 0.4819 0.9926 0.091 Uiso 1 1 calc R U . . .
C18 C 0.9379(5) 0.3995(2) 0.9315(5) 0.0564(18) Uani 1 1 d . U . . .
H18A H 0.9319 0.3653 0.9151 0.085 Uiso 1 1 calc R U . . .
H18B H 1.0018 0.4057 1.0059 0.085 Uiso 1 1 calc R U . . .
H18C H 0.9493 0.4162 0.8635 0.085 Uiso 1 1 calc R U . . .
C19 C 0.8091(6) 0.3893(2) 1.0495(4) 0.068(2) Uani 1 1 d . U . . .
H19A H 0.7412 0.4014 1.0617 0.102 Uiso 1 1 calc R U . . .
H19B H 0.8739 0.3932 1.1245 0.102 Uiso 1 1 calc R U . . .
H19C H 0.7992 0.3556 1.0278 0.102 Uiso 1 1 calc R U . . .
C20 C 0.2169(5) 0.37813(18) 0.2155(4) 0.0322(13) Uani 1 1 d . U . . .
H20 H 0.1422 0.3927 0.2055 0.039 Uiso 1 1 calc R U . . .
C21 C 0.2002(5) 0.3446(2) 0.1072(4) 0.0425(16) Uani 1 1 d . U . . .
H21A H 0.2711 0.3283 0.1169 0.064 Uiso 1 1 calc R U . . .
H21B H 0.1768 0.3631 0.0319 0.064 Uiso 1 1 calc R U . . .
H21C H 0.1420 0.3212 0.1038 0.064 Uiso 1 1 calc R U . . .
C22 C 0.2965(5) 0.41841(19) 0.2105(4) 0.0454(16) Uani 1 1 d . U . . .
H22A H 0.3075 0.4399 0.2792 0.068 Uiso 1 1 calc R U . . .
H22B H 0.2637 0.4360 0.1344 0.068 Uiso 1 1 calc R U . . .
H22C H 0.3692 0.4051 0.2146 0.068 Uiso 1 1 calc R U . . .
C23 C 0.1983(5) 0.29076(19) 0.3391(4) 0.0373(14) Uani 1 1 d . U . . .
H23 H 0.2149 0.2753 0.2705 0.045 Uiso 1 1 calc R U . . .
C24 C 0.0695(5) 0.2966(2) 0.3007(5) 0.0506(16) Uani 1 1 d . U . . .
H24A H 0.0509 0.3111 0.3672 0.076 Uiso 1 1 calc R U . . .
H24B H 0.0334 0.2654 0.2816 0.076 Uiso 1 1 calc R U . . .
H24C H 0.0425 0.3170 0.2289 0.076 Uiso 1 1 calc R U . . .
C25 C 0.2440(5) 0.2586(2) 0.4499(5) 0.0586(19) Uani 1 1 d . U . . .
H25A H 0.3253 0.2543 0.4698 0.088 Uiso 1 1 calc R U . . .
H25B H 0.2065 0.2276 0.4321 0.088 Uiso 1 1 calc R U . . .
H25C H 0.2296 0.2731 0.5189 0.088 Uiso 1 1 calc R U . . .
C26 C 0.3648(5) 0.49963(18) 0.6901(4) 0.0329(13) Uani 1 1 d . U . . .
H26 H 0.2832 0.5084 0.6582 0.039 Uiso 1 1 calc R U . . .
C27 C 0.4169(5) 0.5179(2) 0.5978(4) 0.0453(16) Uani 1 1 d . U . . .
H27A H 0.4980 0.5114 0.6279 0.068 Uiso 1 1 calc R U . . .
H27B H 0.4045 0.5523 0.5868 0.068 Uiso 1 1 calc R U . . .
H27C H 0.3815 0.5018 0.5199 0.068 Uiso 1 1 calc R U . . .
C28 C 0.4181(5) 0.5264(2) 0.8101(5) 0.0528(18) Uani 1 1 d . U . . .
H28A H 0.3792 0.5178 0.8663 0.079 Uiso 1 1 calc R U . . .
H28B H 0.4113 0.5607 0.7949 0.079 Uiso 1 1 calc R U . . .
H28C H 0.4978 0.5178 0.8459 0.079 Uiso 1 1 calc R U . . .
C29 C 0.3519(5) 0.4204(2) 0.8434(4) 0.0345(14) Uani 1 1 d . U . . .
H29 H 0.4068 0.4399 0.9084 0.041 Uiso 1 1 calc R U . . .
C30 C 0.2336(5) 0.4352(2) 0.8340(4) 0.0445(16) Uani 1 1 d . U . . .
H30A H 0.2226 0.4689 0.8124 0.067 Uiso 1 1 calc R U . . .
H30B H 0.2237 0.4300 0.9122 0.067 Uiso 1 1 calc R U . . .
H30C H 0.1784 0.4162 0.7714 0.067 Uiso 1 1 calc R U . . .
C31 C 0.3747(5) 0.3680(2) 0.8776(5) 0.0500(17) Uani 1 1 d . U . . .
H31A H 0.3216 0.3482 0.8151 0.075 Uiso 1 1 calc R U . . .
H31B H 0.3652 0.3623 0.9558 0.075 Uiso 1 1 calc R U . . .
H31C H 0.4518 0.3601 0.8839 0.075 Uiso 1 1 calc R U . . .
C32 C 0.1356(5) 0.3911(2) 0.5246(4) 0.0346(13) Uani 1 1 d . U . . .
C33 C 0.0641(5) 0.4266(2) 0.4516(5) 0.0384(14) Uani 1 1 d . U . . .
C34 C -0.0517(5) 0.4291(2) 0.4315(5) 0.0544(17) Uani 1 1 d . U . . .
H34 H -0.0970 0.4527 0.3794 0.065 Uiso 1 1 calc R U . . .
C35 C -0.0984(6) 0.3969(2) 0.4881(6) 0.0609(18) Uani 1 1 d . U . . .
H35 H -0.1763 0.3980 0.4772 0.073 Uiso 1 1 calc R U . . .
C36 C -0.0288(5) 0.3632(2) 0.5612(6) 0.0499(16) Uani 1 1 d . U . . .
C37 C 0.0844(5) 0.3583(2) 0.5814(5) 0.0410(15) Uani 1 1 d . U . . .
H37 H 0.1272 0.3338 0.6320 0.049 Uiso 1 1 calc R U . . .
C38 C 0.1210(5) 0.4595(2) 0.4007(4) 0.0396(14) Uani 1 1 d . U . . .
C39 C 0.0659(6) 0.5003(2) 0.3196(5) 0.0574(19) Uani 1 1 d . U . . .
H39A H 0.0194 0.5183 0.3561 0.086 Uiso 1 1 calc R U . . .
H39B H 0.0185 0.4882 0.2402 0.086 Uiso 1 1 calc R U . . .
H39C H 0.1240 0.5213 0.3096 0.086 Uiso 1 1 calc R U . . .

loop_
_atom_site_aniso_label
_atom_site_aniso_U_11
_atom_site_aniso_U_22
_atom_site_aniso_U_33
_atom_site_aniso_U_23
_atom_site_aniso_U_13
_atom_site_aniso_U_12
Fe1 0.0197(5) 0.0412(5) 0.0250(4) -0.0012(4) 0.0113(4) 0.0029(4)
P1 0.0204(9) 0.0366(9) 0.0237(7) -0.0004(6) 0.0093(6) 0.0004(7)
P2 0.0252(9) 0.0377(9) 0.0257(7) -0.0004(6) 0.0148(7) 0.0027(7)
F1 0.039(3) 0.091(3) 0.093(3) -0.007(2) 0.042(2) -0.018(2)
O1 0.036(3) 0.049(2) 0.0322(19) 0.0000(17) 0.016(2) 0.006(2)
N1 0.014(2) 0.037(3) 0.024(2) -0.0041(18) 0.0094(19) 0.000(2)
N2 0.019(3) 0.038(3) 0.022(2) -0.0031(18) 0.0089(19) 0.005(2)
C1 0.014(3) 0.043(3) 0.020(2) -0.002(2) 0.003(2) -0.002(3)
C2 0.023(3) 0.038(3) 0.015(2) 0.000(2) 0.011(2) -0.001(2)
C3 0.026(3) 0.042(3) 0.021(3) -0.008(2) 0.010(3) -0.005(3)
C4 0.027(3) 0.030(3) 0.031(3) -0.004(2) 0.015(3) 0.000(3)
C5 0.014(3) 0.034(3) 0.031(3) -0.002(2) 0.011(2) -0.002(2)
C6 0.015(3) 0.034(3) 0.027(3) -0.002(2) 0.011(2) 0.002(2)
C7 0.016(3) 0.030(3) 0.024(2) 0.004(2) 0.009(2) 0.002(2)
C8 0.011(3) 0.035(3) 0.034(3) -0.002(2) 0.009(2) 0.000(2)
C9 0.020(3) 0.038(3) 0.027(2) -0.001(2) 0.003(2) 0.001(3)
C10 0.027(3) 0.042(3) 0.028(3) -0.005(2) 0.016(2) 0.000(3)
C11 0.023(3) 0.035(3) 0.025(2) -0.005(2) 0.010(2) 0.001(3)
C12 0.029(4) 0.056(4) 0.037(3) -0.015(3) 0.017(3) 0.004(3)
C13 0.080(6) 0.096(5) 0.047(3) -0.016(3) 0.040(4) 0.009(5)
C14 0.076(5) 0.045(4) 0.084(5) -0.024(3) 0.038(4) 0.007(4)
C15 0.045(4) 0.091(5) 0.081(5) -0.044(4) 0.025(4) 0.017(4)
C16 0.028(4) 0.061(4) 0.033(3) -0.006(3) 0.002(3) 0.008(3)
C17 0.039(5) 0.076(4) 0.052(4) -0.025(3) -0.005(3) -0.003(4)
C18 0.021(4) 0.091(5) 0.042(3) -0.010(3) -0.009(3) 0.008(3)
C19 0.056(5) 0.110(6) 0.024(3) 0.012(3) -0.005(3) 0.012(4)
C20 0.027(4) 0.042(3) 0.026(3) -0.001(2) 0.007(3) 0.010(3)
C21 0.038(4) 0.061(4) 0.024(3) -0.003(3) 0.005(3) 0.010(3)
C22 0.065(5) 0.049(4) 0.032(3) 0.007(3) 0.029(3) 0.006(3)
C23 0.034(4) 0.042(3) 0.036(3) -0.001(2) 0.012(3) -0.001(3)
C24 0.030(4) 0.064(4) 0.057(4) -0.015(3) 0.014(3) -0.020(3)
C25 0.067(5) 0.048(4) 0.058(4) 0.012(3) 0.018(4) -0.008(4)
C26 0.027(4) 0.042(3) 0.033(3) -0.002(2) 0.014(3) 0.002(3)
C27 0.050(5) 0.044(4) 0.042(3) 0.003(3) 0.016(3) -0.006(3)
C28 0.067(5) 0.043(4) 0.055(3) -0.012(3) 0.030(4) 0.001(3)
C29 0.037(4) 0.049(3) 0.025(3) 0.001(2) 0.020(3) 0.002(3)
C30 0.039(4) 0.070(4) 0.034(3) -0.004(3) 0.025(3) 0.001(3)
C31 0.057(5) 0.065(4) 0.039(3) 0.012(3) 0.031(3) 0.007(3)
C32 0.022(3) 0.052(4) 0.031(3) -0.012(2) 0.011(2) 0.002(3)
C33 0.022(3) 0.054(4) 0.041(3) -0.008(3) 0.013(3) 0.007(3)
C34 0.024(4) 0.063(4) 0.068(4) -0.006(3) 0.006(3) 0.012(3)
C35 0.017(4) 0.075(5) 0.094(5) -0.019(4) 0.023(4) -0.001(3)
C36 0.028(4) 0.065(4) 0.067(4) -0.015(3) 0.030(4) -0.012(3)
C37 0.028(4) 0.060(4) 0.041(3) -0.014(3) 0.019(3) -0.015(3)
C38 0.038(4) 0.054(4) 0.030(3) -0.005(3) 0.015(3) 0.016(3)
C39 0.055(5) 0.052(4) 0.057(4) 0.006(3) 0.010(4) 0.017(4)

loop_
_atom_type_symbol
_atom_type_description
_atom_type_scat_dispersion_real
_atom_type_scat_dispersion_imag
_atom_type_scat_source
C C 0.0033 0.0016 'International Tables Vol C Tables 4.2.6.8 and 6.1.1.4'
H H 0.0000 0.0000 'International Tables Vol C Tables 4.2.6.8 and 6.1.1.4'
F F 0.0171 0.0103 'International Tables Vol C Tables 4.2.6.8 and 6.1.1.4'
Fe Fe 0.3463 0.8444 'International Tables Vol C Tables 4.2.6.8 and 6.1.1.4'
N N 0.0061 0.0033 'International Tables Vol C Tables 4.2.6.8 and 6.1.1.4'
O O 0.0106 0.0060 'International Tables Vol C Tables 4.2.6.8 and 6.1.1.4'
P P 0.1023 0.0942 'International Tables Vol C Tables 4.2.6.8 and 6.1.1.4'

loop_
_geom_angle_atom_site_label_1
_geom_angle_atom_site_label_2
_geom_angle_atom_site_label_3
_geom_angle
_geom_angle_site_symmetry_1
_geom_angle_site_symmetry_3
_geom_angle_publ_flag
C1 Fe1 C32 173.2(2) . . ?
C1 Fe1 O1 106.22(19) . . ?
C32 Fe1 O1 80.2(2) . . ?
C1 Fe1 P2 80.78(15) . . ?
C32 Fe1 P2 100.96(14) . . ?
O1 Fe1 P2 95.30(10) . . ?
C1 Fe1 P1 80.44(15) . . ?
C32 Fe1 P1 97.29(15) . . ?
O1 Fe1 P1 93.40(10) . . ?
P2 Fe1 P1 160.87(6) . . ?
C1 Fe1 H 97(2) . . ?
C32 Fe1 H 76(2) . . ?
O1 Fe1 H 157(2) . . ?
P2 Fe1 H 90.4(18) . . ?
P1 Fe1 H 88.3(18) . . ?
C23 P1 C2 102.5(2) . . ?
C23 P1 C20 103.6(2) . . ?
C2 P1 C20 100.2(2) . . ?
C23 P1 Fe1 125.26(17) . . ?
C2 P1 Fe1 104.16(15) . . ?
C20 P1 Fe1 117.26(17) . . ?
C11 P2 C26 101.7(2) . . ?
C11 P2 C29 103.2(2) . . ?
C26 P2 C29 103.1(2) . . ?
C11 P2 Fe1 104.13(15) . . ?
C26 P2 Fe1 117.50(16) . . ?
C29 P2 Fe1 124.16(19) . . ?
C38 O1 Fe1 114.7(4) . . ?
C1 N1 C2 119.0(4) . . ?
C1 N1 C6 115.5(4) . . ?
C2 N1 C6 124.1(4) . . ?
C1 N2 C11 118.2(4) . . ?
C1 N2 C7 114.3(4) . . ?
C11 N2 C7 125.4(4) . . ?
N1 C1 N2 100.3(4) . . ?
N1 C1 Fe1 128.8(4) . . ?
N2 C1 Fe1 128.2(3) . . ?
C3 C2 N1 117.0(5) . . ?
C3 C2 P1 136.4(4) . . ?
N1 C2 P1 106.5(3) . . ?
C2 C3 C4 122.0(5) . . ?
C2 C3 H3 119.0 . . ?
C4 C3 H3 119.0 . . ?
C5 C4 C3 118.5(4) . . ?
C5 C4 C12 123.5(5) . . ?
C3 C4 C12 117.9(4) . . ?
C4 C5 C6 120.7(5) . . ?
C4 C5 H5 119.6 . . ?
C6 C5 H5 119.6 . . ?
C7 C6 N1 105.0(4) . . ?
C7 C6 C5 138.0(5) . . ?
N1 C6 C5 116.8(4) . . ?
C6 C7 N2 104.9(4) . . ?
C6 C7 C8 138.9(5) . . ?
N2 C7 C8 116.0(4) . . ?
C9 C8 C7 120.2(5) . . ?
C9 C8 H8 119.9 . . ?
C7 C8 H8 119.9 . . ?
C8 C9 C10 119.7(5) . . ?
C8 C9 C16 122.2(5) . . ?
C10 C9 C16 118.0(4) . . ?
C11 C10 C9 122.4(4) . . ?
C11 C10 H10 118.8 . . ?
C9 C10 H10 118.8 . . ?
C10 C11 N2 115.7(5) . . ?
C10 C11 P2 136.8(4) . . ?
N2 C11 P2 107.2(3) . . ?
C4 C12 C15 112.0(4) . . ?
C4 C12 C13 108.7(5) . . ?
C15 C12 C13 109.2(5) . . ?
C4 C12 C14 109.2(5) . . ?
C15 C12 C14 108.1(5) . . ?
C13 C12 C14 109.7(5) . . ?
C12 C13 H13A 109.5 . . ?
C12 C13 H13B 109.5 . . ?
H13A C13 H13B 109.5 . . ?
C12 C13 H13C 109.5 . . ?
H13A C13 H13C 109.5 . . ?
H13B C13 H13C 109.5 . . ?
C12 C14 H14A 109.5 . . ?
C12 C14 H14B 109.5 . . ?
H14A C14 H14B 109.5 . . ?
C12 C14 H14C 109.5 . . ?
H14A C14 H14C 109.5 . . ?
H14B C14 H14C 109.5 . . ?
C12 C15 H15A 109.5 . . ?
C12 C15 H15B 109.5 . . ?
H15A C15 H15B 109.5 . . ?
C12 C15 H15C 109.5 . . ?
H15A C15 H15C 109.5 . . ?
H15B C15 H15C 109.5 . . ?
C18 C16 C17 108.2(5) . . ?
C18 C16 C19 109.3(5) . . ?
C17 C16 C19 110.0(5) . . ?
C18 C16 C9 111.9(4) . . ?
C17 C16 C9 108.5(5) . . ?
C19 C16 C9 108.9(5) . . ?
C16 C17 H17A 109.5 . . ?
C16 C17 H17B 109.5 . . ?
H17A C17 H17B 109.5 . . ?
C16 C17 H17C 109.5 . . ?
H17A C17 H17C 109.5 . . ?
H17B C17 H17C 109.5 . . ?
C16 C18 H18A 109.5 . . ?
C16 C18 H18B 109.5 . . ?
H18A C18 H18B 109.5 . . ?
C16 C18 H18C 109.5 . . ?
H18A C18 H18C 109.5 . . ?
H18B C18 H18C 109.5 . . ?
C16 C19 H19A 109.5 . . ?
C16 C19 H19B 109.5 . . ?
H19A C19 H19B 109.5 . . ?
C16 C19 H19C 109.5 . . ?
H19A C19 H19C 109.5 . . ?
H19B C19 H19C 109.5 . . ?
C22 C20 C21 109.0(4) . . ?
C22 C20 P1 110.2(4) . . ?
C21 C20 P1 115.0(4) . . ?
C22 C20 H20 107.4 . . ?
C21 C20 H20 107.4 . . ?
P1 C20 H20 107.4 . . ?
C20 C21 H21A 109.5 . . ?
C20 C21 H21B 109.5 . . ?
H21A C21 H21B 109.5 . . ?
C20 C21 H21C 109.5 . . ?
H21A C21 H21C 109.5 . . ?
H21B C21 H21C 109.5 . . ?
C20 C22 H22A 109.5 . . ?
C20 C22 H22B 109.5 . . ?
H22A C22 H22B 109.5 . . ?
C20 C22 H22C 109.5 . . ?
H22A C22 H22C 109.5 . . ?
H22B C22 H22C 109.5 . . ?
C25 C23 C24 111.3(5) . . ?
C25 C23 P1 111.1(4) . . ?
C24 C23 P1 110.8(4) . . ?
C25 C23 H23 107.8 . . ?
C24 C23 H23 107.8 . . ?
P1 C23 H23 107.8 . . ?
C23 C24 H24A 109.5 . . ?
C23 C24 H24B 109.5 . . ?
H24A C24 H24B 109.5 . . ?
C23 C24 H24C 109.5 . . ?
H24A C24 H24C 109.5 . . ?
H24B C24 H24C 109.5 . . ?
C23 C25 H25A 109.5 . . ?
C23 C25 H25B 109.5 . . ?
H25A C25 H25B 109.5 . . ?
C23 C25 H25C 109.5 . . ?
H25A C25 H25C 109.5 . . ?
H25B C25 H25C 109.5 . . ?
C28 C26 C27 108.9(4) . . ?
C28 C26 P2 116.7(4) . . ?
C27 C26 P2 109.8(4) . . ?
C28 C26 H26 107.0 . . ?
C27 C26 H26 107.0 . . ?
P2 C26 H26 107.0 . . ?
C26 C27 H27A 109.5 . . ?
C26 C27 H27B 109.5 . . ?
H27A C27 H27B 109.5 . . ?
C26 C27 H27C 109.5 . . ?
H27A C27 H27C 109.5 . . ?
H27B C27 H27C 109.5 . . ?
C26 C28 H28A 109.5 . . ?
C26 C28 H28B 109.5 . . ?
H28A C28 H28B 109.5 . . ?
C26 C28 H28C 109.5 . . ?
H28A C28 H28C 109.5 . . ?
H28B C28 H28C 109.5 . . ?
C30 C29 C31 112.0(5) . . ?
C30 C29 P2 108.8(3) . . ?
C31 C29 P2 111.5(3) . . ?
C30 C29 H29 108.1 . . ?
C31 C29 H29 108.1 . . ?
P2 C29 H29 108.1 . . ?
C29 C30 H30A 109.5 . . ?
C29 C30 H30B 109.5 . . ?
H30A C30 H30B 109.5 . . ?
C29 C30 H30C 109.5 . . ?
H30A C30 H30C 109.5 . . ?
H30B C30 H30C 109.5 . . ?
C29 C31 H31A 109.5 . . ?
C29 C31 H31B 109.5 . . ?
H31A C31 H31B 109.5 . . ?
C29 C31 H31C 109.5 . . ?
H31A C31 H31C 109.5 . . ?
H31B C31 H31C 109.5 . . ?
C37 C32 C33 116.2(5) . . ?
C37 C32 Fe1 130.0(4) . . ?
C33 C32 Fe1 113.8(4) . . ?
C34 C33 C32 123.2(6) . . ?
C34 C33 C38 123.2(6) . . ?
C32 C33 C38 113.6(5) . . ?
C35 C34 C33 119.1(6) . . ?
C35 C34 H34 120.5 . . ?
C33 C34 H34 120.5 . . ?
C34 C35 C36 117.9(6) . . ?
C34 C35 H35 121.1 . . ?
C36 C35 H35 121.1 . . ?
C35 C36 C37 125.4(6) . . ?
C35 C36 F1 117.7(6) . . ?
C37 C36 F1 116.9(6) . . ?
C36 C37 C32 118.2(6) . . ?
C36 C37 H37 120.9 . . ?
C32 C37 H37 120.9 . . ?
O1 C38 C33 117.4(5) . . ?
O1 C38 C39 117.6(6) . . ?
C33 C38 C39 124.9(6) . . ?
C38 C39 H39A 109.5 . . ?
C38 C39 H39B 109.5 . . ?
H39A C39 H39B 109.5 . . ?
C38 C39 H39C 109.5 . . ?
H39A C39 H39C 109.5 . . ?
H39B C39 H39C 109.5 . . ?

loop_
_geom_bond_atom_site_label_1
_geom_bond_atom_site_label_2
_geom_bond_distance
_geom_bond_site_symmetry_2
_geom_bond_publ_flag
Fe1 C1 1.861(5) . ?
Fe1 C32 1.958(6) . ?
Fe1 O1 2.050(4) . ?
Fe1 P2 2.2054(15) . ?
Fe1 P1 2.2146(14) . ?
Fe1 H 1.51(5) . ?
P1 C23 1.839(5) . ?
P1 C2 1.854(5) . ?
P1 C20 1.859(5) . ?
P2 C11 1.840(5) . ?
P2 C26 1.852(5) . ?
P2 C29 1.862(4) . ?
F1 C36 1.392(7) . ?
O1 C38 1.266(6) . ?
N1 C1 1.367(6) . ?
N1 C2 1.390(6) . ?
N1 C6 1.392(6) . ?
N2 C1 1.381(6) . ?
N2 C11 1.389(5) . ?
N2 C7 1.406(6) . ?
C2 C3 1.343(6) . ?
C3 C4 1.448(7) . ?
C3 H3 0.9500 . ?
C4 C5 1.372(6) . ?
C4 C12 1.524(7) . ?
C5 C6 1.413(6) . ?
C5 H5 0.9500 . ?
C6 C7 1.388(6) . ?
C7 C8 1.423(6) . ?
C8 C9 1.369(6) . ?
C8 H8 0.9500 . ?
C9 C10 1.436(7) . ?
C9 C16 1.543(7) . ?
C10 C11 1.361(6) . ?
C10 H10 0.9500 . ?
C12 C15 1.526(8) . ?
C12 C13 1.529(7) . ?
C12 C14 1.530(8) . ?
C13 H13A 0.9800 . ?
C13 H13B 0.9800 . ?
C13 H13C 0.9800 . ?
C14 H14A 0.9800 . ?
C14 H14B 0.9800 . ?
C14 H14C 0.9800 . ?
C15 H15A 0.9800 . ?
C15 H15B 0.9800 . ?
C15 H15C 0.9800 . ?
C16 C18 1.527(8) . ?
C16 C17 1.531(8) . ?
C16 C19 1.534(7) . ?
C17 H17A 0.9800 . ?
C17 H17B 0.9800 . ?
C17 H17C 0.9800 . ?
C18 H18A 0.9800 . ?
C18 H18B 0.9800 . ?
C18 H18C 0.9800 . ?
C19 H19A 0.9800 . ?
C19 H19B 0.9800 . ?
C19 H19C 0.9800 . ?
C20 C22 1.531(7) . ?
C20 C21 1.539(6) . ?
C20 H20 1.0000 . ?
C21 H21A 0.9800 . ?
C21 H21B 0.9800 . ?
C21 H21C 0.9800 . ?
C22 H22A 0.9800 . ?
C22 H22B 0.9800 . ?
C22 H22C 0.9800 . ?
C23 C25 1.526(7) . ?
C23 C24 1.543(7) . ?
C23 H23 1.0000 . ?
C24 H24A 0.9800 . ?
C24 H24B 0.9800 . ?
C24 H24C 0.9800 . ?
C25 H25A 0.9800 . ?
C25 H25B 0.9800 . ?
C25 H25C 0.9800 . ?
C26 C28 1.534(6) . ?
C26 C27 1.541(7) . ?
C26 H26 1.0000 . ?
C27 H27A 0.9800 . ?
C27 H27B 0.9800 . ?
C27 H27C 0.9800 . ?
C28 H28A 0.9800 . ?
C28 H28B 0.9800 . ?
C28 H28C 0.9800 . ?
C29 C30 1.522(7) . ?
C29 C31 1.527(7) . ?
C29 H29 1.0000 . ?
C30 H30A 0.9800 . ?
C30 H30B 0.9800 . ?
C30 H30C 0.9800 . ?
C31 H31A 0.9800 . ?
C31 H31B 0.9800 . ?
C31 H31C 0.9800 . ?
C32 C37 1.420(7) . ?
C32 C33 1.420(7) . ?
C33 C34 1.403(8) . ?
C33 C38 1.425(8) . ?
C34 C35 1.372(8) . ?
C34 H34 0.9500 . ?
C35 C36 1.376(8) . ?
C35 H35 0.9500 . ?
C36 C37 1.376(8) . ?
C37 H37 0.9500 . ?
C38 C39 1.503(7) . ?
C39 H39A 0.9800 . ?
C39 H39B 0.9800 . ?
C39 H39C 0.9800 . ?

loop_
_geom_torsion_atom_site_label_1
_geom_torsion_atom_site_label_2
_geom_torsion_atom_site_label_3
_geom_torsion_atom_site_label_4
_geom_torsion
_geom_torsion_site_symmetry_1
_geom_torsion_site_symmetry_2
_geom_torsion_site_symmetry_3
_geom_torsion_site_symmetry_4
_geom_torsion_publ_flag
C2 N1 C1 N2 167.7(4) . . . . ?
C6 N1 C1 N2 0.7(5) . . . . ?
C2 N1 C1 Fe1 5.5(6) . . . . ?
C6 N1 C1 Fe1 -161.4(4) . . . . ?
C11 N2 C1 N1 -166.4(4) . . . . ?
C7 N2 C1 N1 -1.8(5) . . . . ?
C11 N2 C1 Fe1 -4.1(7) . . . . ?
C7 N2 C1 Fe1 160.5(4) . . . . ?
O1 Fe1 C1 N1 -100.1(4) . . . . ?
P2 Fe1 C1 N1 167.0(4) . . . . ?
P1 Fe1 C1 N1 -9.4(4) . . . . ?
O1 Fe1 C1 N2 102.4(4) . . . . ?
P2 Fe1 C1 N2 9.5(4) . . . . ?
P1 Fe1 C1 N2 -166.8(5) . . . . ?
C1 N1 C2 C3 -174.0(4) . . . . ?
C6 N1 C2 C3 -8.3(7) . . . . ?
C1 N1 C2 P1 3.6(5) . . . . ?
C6 N1 C2 P1 169.3(4) . . . . ?
C23 P1 C2 C3 36.6(5) . . . . ?
C20 P1 C2 C3 -70.0(5) . . . . ?
Fe1 P1 C2 C3 168.3(5) . . . . ?
C23 P1 C2 N1 -140.4(3) . . . . ?
C20 P1 C2 N1 113.1(3) . . . . ?
Fe1 P1 C2 N1 -8.6(3) . . . . ?
N1 C2 C3 C4 0.5(7) . . . . ?
P1 C2 C3 C4 -176.2(4) . . . . ?
C2 C3 C4 C5 4.7(7) . . . . ?
C2 C3 C4 C12 -177.5(4) . . . . ?
C3 C4 C5 C6 -2.6(7) . . . . ?
C12 C4 C5 C6 179.7(5) . . . . ?
C1 N1 C6 C7 0.5(6) . . . . ?
C2 N1 C6 C7 -165.6(4) . . . . ?
C1 N1 C6 C5 176.4(4) . . . . ?
C2 N1 C6 C5 10.2(7) . . . . ?
C4 C5 C6 C7 169.7(5) . . . . ?
C4 C5 C6 N1 -4.3(7) . . . . ?
N1 C6 C7 N2 -1.6(5) . . . . ?
C5 C6 C7 N2 -176.0(5) . . . . ?
N1 C6 C7 C8 172.0(6) . . . . ?
C5 C6 C7 C8 -2.5(11) . . . . ?
C1 N2 C7 C6 2.2(5) . . . . ?
C11 N2 C7 C6 165.5(4) . . . . ?
C1 N2 C7 C8 -173.1(4) . . . . ?
C11 N2 C7 C8 -9.7(7) . . . . ?
C6 C7 C8 C9 -166.5(6) . . . . ?
N2 C7 C8 C9 6.5(7) . . . . ?
C7 C8 C9 C10 -0.7(7) . . . . ?
C7 C8 C9 C16 175.8(5) . . . . ?
C8 C9 C10 C11 -3.0(8) . . . . ?
C16 C9 C10 C11 -179.6(5) . . . . ?
C9 C10 C11 N2 0.3(7) . . . . ?
C9 C10 C11 P2 173.3(4) . . . . ?
C1 N2 C11 C10 169.0(4) . . . . ?
C7 N2 C11 C10 6.3(7) . . . . ?
C1 N2 C11 P2 -5.9(5) . . . . ?
C7 N2 C11 P2 -168.6(4) . . . . ?
C26 P2 C11 C10 75.0(6) . . . . ?
C29 P2 C11 C10 -31.6(6) . . . . ?
Fe1 P2 C11 C10 -162.5(5) . . . . ?
C26 P2 C11 N2 -111.7(3) . . . . ?
C29 P2 C11 N2 141.7(3) . . . . ?
Fe1 P2 C11 N2 10.9(3) . . . . ?
C5 C4 C12 C15 1.1(7) . . . . ?
C3 C4 C12 C15 -176.5(5) . . . . ?
C5 C4 C12 C13 -119.6(6) . . . . ?
C3 C4 C12 C13 62.8(6) . . . . ?
C5 C4 C12 C14 120.8(6) . . . . ?
C3 C4 C12 C14 -56.8(6) . . . . ?
C8 C9 C16 C18 4.8(8) . . . . ?
C10 C9 C16 C18 -178.6(5) . . . . ?
C8 C9 C16 C17 124.2(5) . . . . ?
C10 C9 C16 C17 -59.3(6) . . . . ?
C8 C9 C16 C19 -116.1(6) . . . . ?
C10 C9 C16 C19 60.5(6) . . . . ?
C23 P1 C20 C22 -159.8(4) . . . . ?
C2 P1 C20 C22 -54.1(4) . . . . ?
Fe1 P1 C20 C22 57.8(4) . . . . ?
C23 P1 C20 C21 -36.1(5) . . . . ?
C2 P1 C20 C21 69.6(4) . . . . ?
Fe1 P1 C20 C21 -178.6(3) . . . . ?
C2 P1 C23 C25 67.7(4) . . . . ?
C20 P1 C23 C25 171.6(4) . . . . ?
Fe1 P1 C23 C25 -49.9(5) . . . . ?
C2 P1 C23 C24 -168.1(3) . . . . ?
C20 P1 C23 C24 -64.1(4) . . . . ?
Fe1 P1 C23 C24 74.3(4) . . . . ?
C11 P2 C26 C28 -69.3(4) . . . . ?
C29 P2 C26 C28 37.4(5) . . . . ?
Fe1 P2 C26 C28 177.9(4) . . . . ?
C11 P2 C26 C27 55.2(4) . . . . ?
C29 P2 C26 C27 161.9(4) . . . . ?
Fe1 P2 C26 C27 -57.7(4) . . . . ?
C11 P2 C29 C30 170.9(4) . . . . ?
C26 P2 C29 C30 65.4(4) . . . . ?
Fe1 P2 C29 C30 -71.5(4) . . . . ?
C11 P2 C29 C31 -65.0(4) . . . . ?
C26 P2 C29 C31 -170.5(4) . . . . ?
Fe1 P2 C29 C31 52.6(5) . . . . ?
C37 C32 C33 C34 -2.1(8) . . . . ?
Fe1 C32 C33 C34 176.3(4) . . . . ?
C37 C32 C33 C38 177.8(4) . . . . ?
Fe1 C32 C33 C38 -3.8(6) . . . . ?
C32 C33 C34 C35 2.4(9) . . . . ?
C38 C33 C34 C35 -177.5(5) . . . . ?
C33 C34 C35 C36 -0.9(9) . . . . ?
C34 C35 C36 C37 -0.9(10) . . . . ?
C34 C35 C36 F1 178.8(5) . . . . ?
C35 C36 C37 C32 1.1(9) . . . . ?
F1 C36 C37 C32 -178.6(4) . . . . ?
C33 C32 C37 C36 0.4(7) . . . . ?
Fe1 C32 C37 C36 -177.8(4) . . . . ?
Fe1 O1 C38 C33 2.6(6) . . . . ?
Fe1 O1 C38 C39 -176.5(3) . . . . ?
C34 C33 C38 O1 -179.4(5) . . . . ?
C32 C33 C38 O1 0.7(7) . . . . ?
C34 C33 C38 C39 -0.4(8) . . . . ?
C32 C33 C38 C39 179.7(5) . . . . ?
